data_7128964
loop_
_publ_author_name
'Shiga, Takuya'
'Tachibana, Minami'
'Sagayama, Hajime'
'Kumai, Reiji'
'Newton, Graham N.'
'Oshio, Hiroki'
'Nihei, Masayuki'

_publ_section_title
;
 A ring of grids: a giant spin-crossover cluster
;
_journal_name_full 'Chemical Communications'
_journal_paper_doi 10.1039/D1CC04346C
_journal_year 2021
_chemical_formula_moiety 'C48 H40 Fe N12, 2(B F4)'
_chemical_formula_sum 'C48 H40 B2 F8 Fe N12'
_chemical_formula_weight 1014.39
_space_group_crystal_system monoclinic
_space_group_IT_number 14
_space_group_name_Hall '-P 2ybc'
_space_group_name_H-M_alt 'P 1 21/c 1'
_atom_sites_solution_hydrogens geom
_audit_creation_method SHELXL-2016/6
_audit_update_record
;
2020-07-01 deposited with the CCDC.	2021-09-06 downloaded from the CCDC.
;
_cell_angle_alpha 90
_cell_angle_beta 104.0270(10)
_cell_angle_gamma 90
_cell_formula_units_Z 4
_cell_length_a 13.1562(6)
_cell_length_b 25.4851(10)
_cell_length_c 14.9807(7)
_cell_measurement_reflns_used 17340
_cell_measurement_temperature 20(2)
_cell_measurement_theta_max 37.09
_cell_measurement_theta_min 2.245
_cell_volume 4873.1(4)
_computing_cell_refinement 'Bruker SAINT'
_computing_data_collection 'Bruker APEX2'
_computing_data_reduction 'Bruker SAINT'
_computing_molecular_graphics 'Bruker SHELXTL'
_computing_publication_material 'Bruker SHELXTL'
_computing_structure_refinement 'SHELXL-2016/6 (Sheldrick, 2016)'
_computing_structure_solution 'SHELXS-97 (Sheldrick 2008)'
_diffrn_ambient_temperature 20(2)
_diffrn_measured_fraction_theta_full 0.947
_diffrn_measured_fraction_theta_max 0.946
_diffrn_measurement_device_type 'Rigaku Imaging Plate system'
_diffrn_measurement_method IP
_diffrn_radiation_type synchrotron
_diffrn_radiation_wavelength 1.000
_diffrn_reflns_av_R_equivalents 0.1042
_diffrn_reflns_av_unetI/netI 0.1341
_diffrn_reflns_Laue_measured_fraction_full 0.947
_diffrn_reflns_Laue_measured_fraction_max 0.946
_diffrn_reflns_limit_h_max 13
_diffrn_reflns_limit_h_min -15
_diffrn_reflns_limit_k_max 30
_diffrn_reflns_limit_k_min -24
_diffrn_reflns_limit_l_max 15
_diffrn_reflns_limit_l_min -17
_diffrn_reflns_number 20187
_diffrn_reflns_point_group_measured_fraction_full 0.947
_diffrn_reflns_point_group_measured_fraction_max 0.946
_diffrn_reflns_theta_full 36.870
_diffrn_reflns_theta_max 37.042
_diffrn_reflns_theta_min 2.245
_exptl_absorpt_coefficient_mu 0.388
_exptl_absorpt_correction_T_max 2.8509
_exptl_absorpt_correction_T_min 1.4738
_exptl_absorpt_correction_type empirical
_exptl_absorpt_process_details ABSCOR
_exptl_crystal_colour red
_exptl_crystal_density_diffrn 1.383
_exptl_crystal_density_method 'not measured'
_exptl_crystal_description plates
_exptl_crystal_F_000 2080
_exptl_crystal_size_max 0.200
_exptl_crystal_size_mid 0.100
_exptl_crystal_size_min 0.100
_refine_diff_density_max 0.624
_refine_diff_density_min -0.663
_refine_diff_density_rms 0.095
_refine_ls_extinction_method none
_refine_ls_goodness_of_fit_ref 0.947
_refine_ls_hydrogen_treatment constr
_refine_ls_matrix_type full
_refine_ls_number_parameters 664
_refine_ls_number_reflns 8434
_refine_ls_number_restraints 15
_refine_ls_restrained_S_all 0.946
_refine_ls_R_factor_all 0.1499
_refine_ls_R_factor_gt 0.0918
_refine_ls_shift/su_max 0.000
_refine_ls_shift/su_mean 0.000
_refine_ls_structure_factor_coef Fsqd
_refine_ls_weighting_details 'w=1/[\s^2^(Fo^2^)+(0.1407P)^2^] where P=(Fo^2^+2Fc^2^)/3'
_refine_ls_weighting_scheme calc
_refine_ls_wR_factor_gt 0.2289
_refine_ls_wR_factor_ref 0.2532
_reflns_Friedel_coverage 0.000
_reflns_number_gt 4314
_reflns_number_total 8434
_reflns_threshold_expression 'I > 2\s(I)'
_cod_data_source_file d1cc04346c2.cif
_cod_data_source_block Comp1_20K
_cod_original_sg_symbol_H-M 'P 21/c'
_cod_database_code 7128964
_shelx_shelxl_version_number 2016/6
_shelx_space_group_comment
;
The symmetry employed for this shelxl refinement is uniquely defined
by the following loop, which should always be used as a source of
symmetry information in preference to the above space-group names.
They are only intended as comments.
;
_shelx_estimated_absorpt_t_min 0.926
_shelx_estimated_absorpt_t_max 0.962

loop_
_space_group_symop_operation_xyz
'x, y, z'
'-x, y+1/2, -z+1/2'
'-x, -y, -z'
'x, -y-1/2, z-1/2'

loop_
_atom_site_label
_atom_site_type_symbol
_atom_site_fract_x
_atom_site_fract_y
_atom_site_fract_z
_atom_site_U_iso_or_equiv
_atom_site_adp_type
_atom_site_occupancy
_atom_site_site_symmetry_order
_atom_site_calc_flag
_atom_site_refinement_flags_posn
_atom_site_refinement_flags_adp
_atom_site_refinement_flags_occupancy
_atom_site_disorder_assembly
_atom_site_disorder_group
Fe1 Fe 0.76361(6) 0.29450(3) 0.55837(6) 0.0406(3) Uani 1 1 d . . . . .
N1 N 0.8442(4) 0.3469(3) 0.4975(4) 0.0664(17) Uani 1 1 d . . . . .
N2 N 0.8136(4) 0.3985(3) 0.4965(4) 0.0675(17) Uani 1 1 d . . . . .
N3 N 0.6880(3) 0.3651(2) 0.5608(3) 0.0463(12) Uani 1 1 d . . . . .
N4 N 0.6421(3) 0.27448(19) 0.6232(3) 0.0428(12) Uani 1 1 d . . . . .
N5 N 0.4969(4) 0.2425(2) 0.6476(3) 0.0509(13) Uani 1 1 d . . . . .
H5 H 0.451608 0.219652 0.659329 0.061 Uiso 1 1 calc R U . . .
N6 N 0.3510(3) 0.3128(2) 0.7174(4) 0.0515(13) Uani 1 1 d . . . . .
N7 N 0.8884(4) 0.2966(2) 0.6733(4) 0.0521(13) Uani 1 1 d . . . . .
N8 N 0.9590(4) 0.2564(2) 0.6796(4) 0.0579(14) Uani 1 1 d . . . . .
N9 N 0.8390(3) 0.22483(18) 0.5562(3) 0.0423(11) Uani 1 1 d . . . . .
N10 N 0.6718(3) 0.25777(17) 0.4394(3) 0.0383(11) Uani 1 1 d . . . . .
N11 N 0.5321(3) 0.21666(19) 0.3587(3) 0.0461(13) Uani 1 1 d . . . . .
H11 H 0.467291 0.211529 0.326942 0.055 Uiso 1 1 calc R U . . .
N12 N 0.6546(4) 0.0921(2) 0.3481(4) 0.0571(14) Uani 1 1 d . . . . .
C1 C 0.8754(7) 0.4295(4) 0.4546(6) 0.093(3) Uani 1 1 d . . . . .
C2 C 0.9488(7) 0.3978(5) 0.4336(6) 0.105(4) Uani 1 1 d . . . . .
H2 H 1.003445 0.408072 0.405860 0.127 Uiso 1 1 calc R U . . .
C3 C 0.9290(6) 0.3479(5) 0.4601(6) 0.100(3) Uani 1 1 d . . . . .
C4 C 0.8582(8) 0.4870(4) 0.4343(7) 0.130(4) Uani 1 1 d . . . . .
H4 H 0.871813 0.506607 0.492250 0.195 Uiso 1 1 calc R U . . .
H4A H 0.785565 0.492762 0.400019 0.195 Uiso 1 1 calc R U . . .
H4B H 0.905880 0.499002 0.397511 0.195 Uiso 1 1 calc R U . . .
C5 C 0.9866(7) 0.2980(5) 0.4520(8) 0.142(5) Uani 1 1 d . . . . .
H5A H 0.996030 0.277856 0.509052 0.214 Uiso 1 1 calc R U . . .
H5B H 1.055211 0.306443 0.441000 0.214 Uiso 1 1 calc R U . . .
H5C H 0.946065 0.277266 0.400445 0.214 Uiso 1 1 calc R U . . .
C6 C 0.7264(5) 0.4085(3) 0.5337(5) 0.0594(18) Uani 1 1 d . . . . .
C7 C 0.6841(6) 0.4576(3) 0.5413(5) 0.072(2) Uani 1 1 d . . . . .
H7 H 0.713819 0.488388 0.522398 0.087 Uiso 1 1 calc R U . . .
C8 C 0.5975(6) 0.4600(3) 0.5772(5) 0.074(2) Uani 1 1 d . . . . .
H8 H 0.566426 0.493064 0.583056 0.089 Uiso 1 1 calc R U . . .
C9 C 0.5550(5) 0.4150(3) 0.6048(4) 0.0575(17) Uani 1 1 d . . . . .
H9 H 0.494878 0.416645 0.629300 0.069 Uiso 1 1 calc R U . . .
C10 C 0.6026(4) 0.3674(2) 0.5958(4) 0.0479(15) Uani 1 1 d . . . . .
C11 C 0.5703(4) 0.3159(2) 0.6183(4) 0.0409(14) Uani 1 1 d . . . . .
C12 C 0.5950(4) 0.2311(2) 0.6405(4) 0.0421(14) Uani 1 1 d . . . . .
C13 C 0.4792(4) 0.2948(3) 0.6338(4) 0.0469(15) Uani 1 1 d . . . . .
C14 C 0.6379(5) 0.1791(2) 0.6494(4) 0.0481(15) Uani 1 1 d . . . . .
C15 C 0.7395(5) 0.1695(3) 0.7011(4) 0.0575(17) Uani 1 1 d . . . . .
H15 H 0.779995 0.197750 0.732435 0.069 Uiso 1 1 calc R U . . .
C16 C 0.7829(6) 0.1195(3) 0.7079(5) 0.070(2) Uani 1 1 d . . . . .
H16 H 0.851616 0.113334 0.744605 0.084 Uiso 1 1 calc R U . . .
C17 C 0.7230(7) 0.0781(3) 0.6591(5) 0.076(2) Uani 1 1 d . . . . .
H17 H 0.752413 0.043920 0.660844 0.091 Uiso 1 1 calc R U . . .
C18 C 0.6225(6) 0.0868(3) 0.6092(5) 0.076(2) Uani 1 1 d . . . . .
H18 H 0.581774 0.058557 0.578051 0.091 Uiso 1 1 calc R U . . .
C19 C 0.5805(5) 0.1363(3) 0.6040(4) 0.0573(17) Uani 1 1 d . . . . .
H19 H 0.510834 0.141750 0.568847 0.069 Uiso 1 1 calc R U . . .
C20 C 0.3794(4) 0.3207(2) 0.6388(4) 0.0497(16) Uani 1 1 d . . . . .
C21 C 0.3213(5) 0.3502(3) 0.5683(5) 0.072(2) Uani 1 1 d . . . . .
H21 H 0.345409 0.356256 0.514270 0.087 Uiso 1 1 calc R U . . .
C22 C 0.2269(5) 0.3711(3) 0.5768(6) 0.086(3) Uani 1 1 d . . . . .
H22 H 0.182980 0.389705 0.527196 0.104 Uiso 1 1 calc R U . . .
C23 C 0.1981(5) 0.3646(3) 0.6577(5) 0.069(2) Uani 1 1 d . . . . .
H23 H 0.135544 0.380025 0.666701 0.083 Uiso 1 1 calc R U . . .
C24 C 0.2620(5) 0.3351(3) 0.7263(5) 0.0585(17) Uani 1 1 d . . . . .
H24 H 0.241784 0.330517 0.782477 0.070 Uiso 1 1 calc R U . . .
C25 C 1.0437(4) 0.2625(3) 0.7531(4) 0.0565(17) Uani 1 1 d . . . . .
C26 C 1.0256(5) 0.3090(3) 0.7938(5) 0.0617(19) Uani 1 1 d . . . . .
H26 H 1.069963 0.324702 0.846649 0.074 Uiso 1 1 calc R U . . .
C27 C 0.9300(5) 0.3287(2) 0.7429(4) 0.0508(16) Uani 1 1 d . . . . .
C28 C 1.1343(5) 0.2269(3) 0.7790(5) 0.065(2) Uani 1 1 d . . . . .
H28 H 1.110493 0.192105 0.792881 0.098 Uiso 1 1 calc R U . . .
H28A H 1.184161 0.240780 0.833372 0.098 Uiso 1 1 calc R U . . .
H28B H 1.168509 0.224211 0.727866 0.098 Uiso 1 1 calc R U . . .
C29 C 0.8777(5) 0.3798(3) 0.7560(5) 0.0624(18) Uani 1 1 d . . . . .
H29 H 0.882566 0.404189 0.706663 0.094 Uiso 1 1 calc R U . . .
H29A H 0.912634 0.395086 0.815609 0.094 Uiso 1 1 calc R U . . .
H29B H 0.803789 0.373380 0.754390 0.094 Uiso 1 1 calc R U . . .
C30 C 0.9295(4) 0.2158(2) 0.6144(4) 0.0497(16) Uani 1 1 d . . . . .
C31 C 0.9857(5) 0.1694(3) 0.6130(5) 0.072(2) Uani 1 1 d . . . . .
H31 H 1.050555 0.163166 0.656067 0.087 Uiso 1 1 calc R U . . .
C32 C 0.9432(5) 0.1334(3) 0.5466(5) 0.075(2) Uani 1 1 d . . . . .
H32 H 0.981554 0.102459 0.541473 0.090 Uiso 1 1 calc R U . . .
C33 C 0.8467(5) 0.1406(3) 0.4870(5) 0.0650(19) Uani 1 1 d . . . . .
H33 H 0.815767 0.114308 0.443976 0.078 Uiso 1 1 calc R U . . .
C34 C 0.7968(4) 0.1877(2) 0.4927(4) 0.0451(15) Uani 1 1 d . . . . .
C35 C 0.6951(4) 0.2041(2) 0.4365(4) 0.0414(13) Uani 1 1 d . . . . .
C36 C 0.5743(4) 0.2634(2) 0.3892(4) 0.0410(14) Uani 1 1 d . . . . .
C37 C 0.6073(4) 0.1779(2) 0.3857(4) 0.0440(14) Uani 1 1 d . . . . .
C38 C 0.5178(4) 0.3125(2) 0.3656(4) 0.0453(15) Uani 1 1 d . . . . .
C39 C 0.5726(4) 0.3582(2) 0.3526(4) 0.0459(15) Uani 1 1 d . . . . .
H39 H 0.646413 0.356895 0.360582 0.055 Uiso 1 1 calc R U . . .
C40 C 0.5198(5) 0.4047(2) 0.3284(4) 0.0523(16) Uani 1 1 d . . . . .
H40 H 0.557680 0.435767 0.322661 0.063 Uiso 1 1 calc R U . . .
C41 C 0.4112(5) 0.4064(3) 0.3122(5) 0.0567(17) Uani 1 1 d . . . . .
H41 H 0.374663 0.438093 0.292514 0.068 Uiso 1 1 calc R U . . .
C42 C 0.3574(5) 0.3624(2) 0.3248(4) 0.0544(17) Uani 1 1 d . . . . .
H42 H 0.283426 0.363939 0.315224 0.065 Uiso 1 1 calc R U . . .
C43 C 0.4090(4) 0.3153(3) 0.3513(4) 0.0485(15) Uani 1 1 d . . . . .
H43 H 0.370264 0.285033 0.359771 0.058 Uiso 1 1 calc R U . . .
C44 C 0.5811(5) 0.1232(2) 0.3677(4) 0.0504(15) Uani 1 1 d . . . . .
C45 C 0.4826(5) 0.1036(2) 0.3710(4) 0.0525(16) Uani 1 1 d . . . . .
H45 H 0.431509 0.126449 0.384876 0.063 Uiso 1 1 calc R U . . .
C46 C 0.4599(5) 0.0519(3) 0.3545(5) 0.0645(19) Uani 1 1 d . . . . .
H46 H 0.392942 0.038246 0.355413 0.077 Uiso 1 1 calc R U . . .
C47 C 0.5376(6) 0.0195(3) 0.3363(5) 0.070(2) Uani 1 1 d . . . . .
H47 H 0.524934 -0.016921 0.325536 0.084 Uiso 1 1 calc R U . . .
C48 C 0.6324(5) 0.0406(2) 0.3340(5) 0.0618(18) Uani 1 1 d . . . . .
H48 H 0.684924 0.018065 0.321835 0.074 Uiso 1 1 calc R U . . .
B1 B 0.2671(8) 0.1895(5) 0.5118(7) 0.091(4) Uani 1 1 d . U . . .
B2 B 0.1234(8) 0.4582(5) 0.3007(9) 0.092(4) Uani 1 1 d . . . . .
F1 F 0.3385(4) 0.2001(3) 0.4634(3) 0.1145(19) Uani 1 1 d . . . . .
F2 F 0.3177(3) 0.1830(2) 0.6048(3) 0.0945(16) Uani 1 1 d . . . . .
F3 F 0.2181(10) 0.1449(4) 0.4711(7) 0.163(5) Uani 0.808(16) 1 d . . P A 1
F4 F 0.1964(6) 0.2271(4) 0.5082(5) 0.131(5) Uani 0.808(16) 1 d . . P A 1
F5 F 0.1865(4) 0.4351(2) 0.3858(4) 0.1131(18) Uani 1 1 d . . . . .
F6 F 0.1903(3) 0.4800(2) 0.2558(4) 0.1098(17) Uani 1 1 d . . . . .
F7 F 0.0747(4) 0.4990(2) 0.3381(4) 0.1180(19) Uani 1 1 d . . . . .
F8 F 0.0660(5) 0.4214(3) 0.2634(4) 0.162(3) Uani 1 1 d . . . . .
F9 F 0.270(3) 0.2560(10) 0.487(2) 0.113(13) Uani 0.192(16) 1 d . . P A -1
F10 F 0.169(2) 0.1778(14) 0.4962(17) 0.085(11) Uani 0.192(16) 1 d . U P A -1

loop_
_atom_site_aniso_label
_atom_site_aniso_U_11
_atom_site_aniso_U_22
_atom_site_aniso_U_33
_atom_site_aniso_U_23
_atom_site_aniso_U_13
_atom_site_aniso_U_12
Fe1 0.0310(4) 0.0506(5) 0.0407(5) -0.0009(4) 0.0096(3) 0.0012(4)
N1 0.039(3) 0.110(5) 0.054(4) 0.002(4) 0.018(2) -0.018(3)
N2 0.056(3) 0.086(4) 0.055(4) 0.011(3) 0.002(3) -0.031(3)
N3 0.039(3) 0.065(3) 0.035(3) 0.001(3) 0.009(2) -0.015(2)
N4 0.040(2) 0.059(3) 0.026(3) 0.010(2) 0.001(2) -0.003(2)
N5 0.042(3) 0.070(4) 0.042(3) 0.013(3) 0.011(2) -0.011(2)
N6 0.034(3) 0.070(3) 0.051(3) 0.013(3) 0.012(2) -0.001(2)
N7 0.041(3) 0.060(3) 0.057(3) -0.006(3) 0.015(2) 0.004(3)
N8 0.041(3) 0.070(4) 0.062(4) -0.003(3) 0.011(2) 0.003(3)
N9 0.037(2) 0.049(3) 0.039(3) -0.003(2) 0.006(2) 0.005(2)
N10 0.042(3) 0.045(3) 0.033(3) -0.006(2) 0.019(2) 0.002(2)
N11 0.036(2) 0.066(3) 0.037(3) 0.004(3) 0.010(2) -0.005(2)
N12 0.061(3) 0.052(3) 0.067(4) -0.013(3) 0.030(3) -0.006(3)
C1 0.060(5) 0.140(9) 0.073(6) 0.025(6) 0.005(4) -0.052(5)
C2 0.063(5) 0.194(11) 0.060(5) 0.028(6) 0.016(4) -0.059(7)
C3 0.040(4) 0.201(11) 0.062(5) 0.005(6) 0.021(4) -0.012(6)
C4 0.130(8) 0.166(11) 0.094(7) 0.041(7) 0.028(6) -0.077(8)
C5 0.076(6) 0.249(15) 0.127(10) 0.022(9) 0.074(6) 0.002(8)
C6 0.043(3) 0.085(5) 0.047(4) 0.007(4) 0.003(3) -0.016(4)
C7 0.074(5) 0.068(5) 0.065(5) 0.013(4) -0.005(4) -0.022(4)
C8 0.065(5) 0.072(5) 0.074(5) 0.009(4) -0.006(4) -0.007(4)
C9 0.049(4) 0.070(5) 0.052(4) -0.002(4) 0.010(3) -0.003(3)
C10 0.040(3) 0.054(4) 0.046(4) 0.003(3) 0.003(3) -0.007(3)
C11 0.042(3) 0.056(4) 0.022(3) -0.001(3) 0.002(2) 0.001(3)
C12 0.045(3) 0.049(4) 0.032(3) 0.013(3) 0.010(2) -0.003(3)
C13 0.040(3) 0.066(4) 0.035(3) 0.005(3) 0.009(2) -0.005(3)
C14 0.054(4) 0.059(4) 0.033(3) 0.011(3) 0.013(3) -0.006(3)
C15 0.053(4) 0.067(4) 0.053(4) 0.003(4) 0.012(3) -0.007(3)
C16 0.065(4) 0.081(5) 0.059(5) 0.013(4) 0.007(4) 0.020(4)
C17 0.100(6) 0.074(5) 0.056(5) 0.008(4) 0.025(4) 0.011(5)
C18 0.092(6) 0.068(5) 0.064(5) 0.022(4) 0.014(4) -0.010(4)
C19 0.064(4) 0.056(4) 0.051(4) 0.020(3) 0.014(3) -0.002(3)
C20 0.036(3) 0.059(4) 0.055(4) 0.019(3) 0.013(3) -0.004(3)
C21 0.051(4) 0.105(6) 0.066(5) 0.037(5) 0.023(3) 0.006(4)
C22 0.052(4) 0.112(7) 0.096(6) 0.062(5) 0.018(4) 0.022(4)
C23 0.048(4) 0.088(5) 0.077(5) 0.028(4) 0.023(4) 0.009(4)
C24 0.044(3) 0.075(4) 0.060(4) 0.019(4) 0.020(3) 0.010(3)
C25 0.044(3) 0.084(5) 0.042(4) -0.009(4) 0.011(3) 0.002(3)
C26 0.044(3) 0.085(5) 0.056(4) -0.013(4) 0.010(3) -0.015(3)
C27 0.057(4) 0.057(4) 0.046(4) -0.011(3) 0.027(3) -0.005(3)
C28 0.045(4) 0.097(5) 0.052(4) 0.003(4) 0.006(3) 0.003(4)
C29 0.066(4) 0.073(5) 0.052(4) -0.019(4) 0.021(3) -0.001(4)
C30 0.042(3) 0.055(4) 0.053(4) -0.010(3) 0.014(3) 0.006(3)
C31 0.060(4) 0.079(5) 0.066(5) -0.007(4) -0.008(4) 0.018(4)
C32 0.067(5) 0.068(5) 0.084(6) -0.027(4) 0.005(4) 0.031(4)
C33 0.057(4) 0.069(5) 0.067(5) -0.009(4) 0.011(3) 0.008(3)
C34 0.045(3) 0.046(3) 0.050(4) -0.001(3) 0.022(3) 0.010(3)
C35 0.043(3) 0.046(3) 0.037(3) -0.001(3) 0.011(2) 0.003(3)
C36 0.030(3) 0.055(4) 0.038(3) -0.002(3) 0.007(2) -0.008(3)
C37 0.038(3) 0.051(4) 0.042(4) -0.003(3) 0.009(3) -0.004(3)
C38 0.042(3) 0.048(3) 0.044(4) 0.001(3) 0.006(3) -0.001(3)
C39 0.042(3) 0.054(4) 0.039(4) 0.003(3) 0.006(3) -0.008(3)
C40 0.052(4) 0.045(4) 0.055(4) 0.007(3) 0.002(3) -0.008(3)
C41 0.048(4) 0.055(4) 0.064(4) 0.009(3) 0.008(3) 0.002(3)
C42 0.041(3) 0.057(4) 0.060(4) 0.006(3) 0.001(3) 0.002(3)
C43 0.040(3) 0.064(4) 0.044(4) -0.004(3) 0.015(3) -0.007(3)
C44 0.057(4) 0.055(4) 0.043(4) -0.018(3) 0.021(3) -0.008(3)
C45 0.056(4) 0.054(4) 0.049(4) -0.008(3) 0.017(3) -0.001(3)
C46 0.057(4) 0.054(4) 0.084(5) -0.017(4) 0.020(4) -0.013(3)
C47 0.075(5) 0.065(5) 0.079(5) -0.021(4) 0.032(4) -0.012(4)
C48 0.070(4) 0.049(4) 0.074(5) -0.022(4) 0.032(4) 0.000(3)
B1 0.057(5) 0.146(10) 0.055(6) 0.027(6) -0.014(5) -0.034(6)
B2 0.069(6) 0.093(7) 0.133(10) 0.054(8) 0.065(7) 0.016(6)
F1 0.102(4) 0.179(6) 0.064(3) 0.013(3) 0.024(3) 0.035(4)
F2 0.068(3) 0.143(4) 0.065(3) 0.031(3) 0.001(2) -0.048(3)
F3 0.183(10) 0.120(7) 0.128(7) -0.009(6) -0.072(7) -0.033(7)
F4 0.089(6) 0.189(11) 0.108(6) 0.006(6) 0.010(4) 0.075(7)
F5 0.120(4) 0.095(3) 0.139(5) 0.050(3) 0.062(4) 0.022(3)
F6 0.073(3) 0.130(4) 0.139(4) 0.058(4) 0.050(3) 0.000(3)
F7 0.096(3) 0.117(4) 0.160(5) 0.035(4) 0.066(4) 0.007(3)
F8 0.181(6) 0.204(7) 0.131(5) -0.078(5) 0.098(5) -0.136(6)
F9 0.12(3) 0.097(19) 0.13(2) 0.040(18) 0.049(19) -0.026(17)
F10 0.092(16) 0.11(2) 0.044(13) 0.009(15) 0.004(11) -0.074(16)

loop_
_atom_type_symbol
_atom_type_description
_atom_type_scat_dispersion_real
_atom_type_scat_dispersion_imag
_atom_type_scat_source
C C 0.0033 0.0016 'International Tables Vol C Tables 4.2.6.8 and 6.1.1.4'
H H 0.0000 0.0000 'International Tables Vol C Tables 4.2.6.8 and 6.1.1.4'
N N 0.0061 0.0033 'International Tables Vol C Tables 4.2.6.8 and 6.1.1.4'
Fe Fe 0.3463 0.8444 'International Tables Vol C Tables 4.2.6.8 and 6.1.1.4'
B B 0.0013 0.0007 'International Tables Vol C Tables 4.2.6.8 and 6.1.1.4'
F F 0.0171 0.0103 'International Tables Vol C Tables 4.2.6.8 and 6.1.1.4'

loop_
_geom_angle_atom_site_label_1
_geom_angle_atom_site_label_2
_geom_angle_atom_site_label_3
_geom_angle
_geom_angle_site_symmetry_1
_geom_angle_site_symmetry_3
_geom_angle_publ_flag
N9 Fe1 N1 104.7(2) . . ?
N9 Fe1 N3 179.7(2) . . ?
N1 Fe1 N3 75.1(2) . . ?
N9 Fe1 N7 75.19(19) . . ?
N1 Fe1 N7 87.8(2) . . ?
N3 Fe1 N7 104.59(19) . . ?
N9 Fe1 N10 77.39(17) . . ?
N1 Fe1 N10 99.5(2) . . ?
N3 Fe1 N10 102.84(17) . . ?
N7 Fe1 N10 152.57(18) . . ?
N9 Fe1 N4 102.78(19) . . ?
N1 Fe1 N4 152.5(2) . . ?
N3 Fe1 N4 77.37(19) . . ?
N7 Fe1 N4 99.14(18) . . ?
N10 Fe1 N4 86.54(17) . . ?
C3 N1 N2 104.1(7) . . ?
C3 N1 Fe1 139.1(7) . . ?
N2 N1 Fe1 116.5(4) . . ?
N1 N2 C1 110.3(7) . . ?
N1 N2 C6 115.5(5) . . ?
C1 N2 C6 134.1(8) . . ?
C6 N3 C10 119.9(6) . . ?
C6 N3 Fe1 120.2(4) . . ?
C10 N3 Fe1 119.7(4) . . ?
C12 N4 C11 107.3(5) . . ?
C12 N4 Fe1 136.9(4) . . ?
C11 N4 Fe1 111.5(4) . . ?
C12 N5 C13 109.3(5) . . ?
C12 N5 H5 125.4 . . ?
C13 N5 H5 125.4 . . ?
C20 N6 C24 117.5(5) . . ?
C27 N7 N8 105.2(5) . . ?
C27 N7 Fe1 139.2(4) . . ?
N8 N7 Fe1 115.2(4) . . ?
N7 N8 C25 112.1(5) . . ?
N7 N8 C30 115.6(5) . . ?
C25 N8 C30 132.2(5) . . ?
C30 N9 C34 119.5(5) . . ?
C30 N9 Fe1 120.5(4) . . ?
C34 N9 Fe1 119.9(4) . . ?
C36 N10 C35 106.0(4) . . ?
C36 N10 Fe1 134.9(4) . . ?
C35 N10 Fe1 111.9(3) . . ?
C36 N11 C37 108.9(4) . . ?
C36 N11 H11 125.5 . . ?
C37 N11 H11 125.5 . . ?
C44 N12 C48 118.0(5) . . ?
C2 C1 N2 107.2(9) . . ?
C2 C1 C4 128.0(8) . . ?
N2 C1 C4 124.7(10) . . ?
C1 C2 C3 106.7(8) . . ?
C1 C2 H2 126.6 . . ?
C3 C2 H2 126.6 . . ?
N1 C3 C2 111.5(10) . . ?
N1 C3 C5 119.9(10) . . ?
C2 C3 C5 128.6(8) . . ?
C1 C4 H4 109.5 . . ?
C1 C4 H4A 109.5 . . ?
H4 C4 H4A 109.5 . . ?
C1 C4 H4B 109.5 . . ?
H4 C4 H4B 109.5 . . ?
H4A C4 H4B 109.5 . . ?
C3 C5 H5A 109.5 . . ?
C3 C5 H5B 109.5 . . ?
H5A C5 H5B 109.5 . . ?
C3 C5 H5C 109.5 . . ?
H5A C5 H5C 109.5 . . ?
H5B C5 H5C 109.5 . . ?
N3 C6 C7 122.7(6) . . ?
N3 C6 N2 112.2(7) . . ?
C7 C6 N2 125.1(7) . . ?
C8 C7 C6 117.4(7) . . ?
C8 C7 H7 121.3 . . ?
C6 C7 H7 121.3 . . ?
C7 C8 C9 120.9(7) . . ?
C7 C8 H8 119.5 . . ?
C9 C8 H8 119.5 . . ?
C8 C9 C10 118.1(6) . . ?
C8 C9 H9 120.9 . . ?
C10 C9 H9 120.9 . . ?
N3 C10 C9 120.9(6) . . ?
N3 C10 C11 111.7(5) . . ?
C9 C10 C11 127.4(6) . . ?
C13 C11 N4 107.3(5) . . ?
C13 C11 C10 135.1(6) . . ?
N4 C11 C10 117.6(5) . . ?
N4 C12 N5 109.7(5) . . ?
N4 C12 C14 126.7(5) . . ?
N5 C12 C14 123.6(5) . . ?
N5 C13 C11 106.5(5) . . ?
N5 C13 C20 123.2(5) . . ?
C11 C13 C20 130.2(6) . . ?
C15 C14 C19 117.6(6) . . ?
C15 C14 C12 121.1(6) . . ?
C19 C14 C12 121.3(5) . . ?
C16 C15 C14 121.6(6) . . ?
C16 C15 H15 119.2 . . ?
C14 C15 H15 119.2 . . ?
C15 C16 C17 118.7(6) . . ?
C15 C16 H16 120.7 . . ?
C17 C16 H16 120.7 . . ?
C18 C17 C16 120.3(7) . . ?
C18 C17 H17 119.8 . . ?
C16 C17 H17 119.8 . . ?
C19 C18 C17 120.2(7) . . ?
C19 C18 H18 119.9 . . ?
C17 C18 H18 119.9 . . ?
C18 C19 C14 121.6(6) . . ?
C18 C19 H19 119.2 . . ?
C14 C19 H19 119.2 . . ?
N6 C20 C21 122.8(6) . . ?
N6 C20 C13 114.6(5) . . ?
C21 C20 C13 122.6(6) . . ?
C20 C21 C22 119.0(7) . . ?
C20 C21 H21 120.5 . . ?
C22 C21 H21 120.5 . . ?
C23 C22 C21 118.9(6) . . ?
C23 C22 H22 120.5 . . ?
C21 C22 H22 120.5 . . ?
C22 C23 C24 118.4(6) . . ?
C22 C23 H23 120.8 . . ?
C24 C23 H23 120.8 . . ?
N6 C24 C23 123.3(6) . . ?
N6 C24 H24 118.4 . . ?
C23 C24 H24 118.4 . . ?
N8 C25 C26 105.0(6) . . ?
N8 C25 C28 126.1(6) . . ?
C26 C25 C28 128.9(6) . . ?
C25 C26 C27 107.2(6) . . ?
C25 C26 H26 126.4 . . ?
C27 C26 H26 126.4 . . ?
N7 C27 C26 110.5(6) . . ?
N7 C27 C29 121.2(6) . . ?
C26 C27 C29 128.2(6) . . ?
C25 C28 H28 109.5 . . ?
C25 C28 H28A 109.5 . . ?
H28 C28 H28A 109.5 . . ?
C25 C28 H28B 109.5 . . ?
H28 C28 H28B 109.5 . . ?
H28A C28 H28B 109.5 . . ?
C27 C29 H29 109.5 . . ?
C27 C29 H29A 109.5 . . ?
H29 C29 H29A 109.5 . . ?
C27 C29 H29B 109.5 . . ?
H29 C29 H29B 109.5 . . ?
H29A C29 H29B 109.5 . . ?
N9 C30 C31 122.4(6) . . ?
N9 C30 N8 112.6(5) . . ?
C31 C30 N8 125.0(6) . . ?
C32 C31 C30 116.9(6) . . ?
C32 C31 H31 121.5 . . ?
C30 C31 H31 121.5 . . ?
C31 C32 C33 122.2(6) . . ?
C31 C32 H32 118.9 . . ?
C33 C32 H32 118.9 . . ?
C32 C33 C34 116.9(6) . . ?
C32 C33 H33 121.5 . . ?
C34 C33 H33 121.5 . . ?
N9 C34 C33 121.9(5) . . ?
N9 C34 C35 111.5(5) . . ?
C33 C34 C35 126.6(6) . . ?
C37 C35 N10 109.0(5) . . ?
C37 C35 C34 134.6(5) . . ?
N10 C35 C34 116.0(5) . . ?
N10 C36 N11 111.1(5) . . ?
N10 C36 C38 126.6(5) . . ?
N11 C36 C38 122.3(5) . . ?
N11 C37 C35 104.9(5) . . ?
N11 C37 C44 120.7(5) . . ?
C35 C37 C44 134.0(6) . . ?
C43 C38 C39 118.5(5) . . ?
C43 C38 C36 121.8(5) . . ?
C39 C38 C36 119.7(5) . . ?
C40 C39 C38 120.4(5) . . ?
C40 C39 H39 119.8 . . ?
C38 C39 H39 119.8 . . ?
C39 C40 C41 120.2(6) . . ?
C39 C40 H40 119.9 . . ?
C41 C40 H40 119.9 . . ?
C42 C41 C40 119.8(6) . . ?
C42 C41 H41 120.1 . . ?
C40 C41 H41 120.1 . . ?
C41 C42 C43 121.1(6) . . ?
C41 C42 H42 119.4 . . ?
C43 C42 H42 119.4 . . ?
C42 C43 C38 120.0(6) . . ?
C42 C43 H43 120.0 . . ?
C38 C43 H43 120.0 . . ?
N12 C44 C45 121.4(5) . . ?
N12 C44 C37 117.4(5) . . ?
C45 C44 C37 121.2(6) . . ?
C46 C45 C44 120.2(6) . . ?
C46 C45 H45 119.9 . . ?
C44 C45 H45 119.9 . . ?
C45 C46 C47 118.1(6) . . ?
C45 C46 H46 121.0 . . ?
C47 C46 H46 121.0 . . ?
C48 C47 C46 119.4(6) . . ?
C48 C47 H47 120.3 . . ?
C46 C47 H47 120.3 . . ?
N12 C48 C47 122.9(6) . . ?
N12 C48 H48 118.5 . . ?
C47 C48 H48 118.5 . . ?
F10 B1 F4 59.8(18) . . ?
F10 B1 F1 138.4(13) . . ?
F4 B1 F1 114.0(10) . . ?
F10 B1 F3 52.3(16) . . ?
F4 B1 F3 109.2(9) . . ?
F1 B1 F3 104.0(12) . . ?
F10 B1 F2 111.5(13) . . ?
F4 B1 F2 106.6(10) . . ?
F1 B1 F2 109.5(7) . . ?
F3 B1 F2 113.7(9) . . ?
F10 B1 F9 105(2) . . ?
F4 B1 F9 48.5(12) . . ?
F1 B1 F9 68.6(12) . . ?
F3 B1 F9 138.0(12) . . ?
F2 B1 F9 107.5(13) . . ?
F8 B2 F6 118.9(11) . . ?
F8 B2 F7 116.6(8) . . ?
F6 B2 F7 108.1(8) . . ?
F8 B2 F5 103.9(8) . . ?
F6 B2 F5 107.4(7) . . ?
F7 B2 F5 99.6(9) . . ?
B1 F1 F9 66.2(11) . . ?
F10 F3 B1 60.3(12) . . ?
F10 F4 F9 135(2) . . ?
F10 F4 B1 58.8(16) . . ?
F9 F4 B1 82.2(15) . . ?
F4 F9 B1 49.3(9) . . ?
F4 F9 F1 92.2(15) . . ?
B1 F9 F1 45.2(9) . . ?
F3 F10 B1 67(2) . . ?
F3 F10 F4 125(2) . . ?
B1 F10 F4 61.4(12) . . ?

loop_
_geom_bond_atom_site_label_1
_geom_bond_atom_site_label_2
_geom_bond_distance
_geom_bond_site_symmetry_2
_geom_bond_publ_flag
Fe1 N9 2.038(5) . ?
Fe1 N1 2.052(6) . ?
Fe1 N3 2.060(5) . ?
Fe1 N7 2.071(5) . ?
Fe1 N10 2.114(4) . ?
Fe1 N4 2.124(5) . ?
N1 C3 1.364(9) . ?
N1 N2 1.374(8) . ?
N2 C1 1.387(9) . ?
N2 C6 1.416(9) . ?
N3 C6 1.320(8) . ?
N3 C10 1.352(7) . ?
N4 C12 1.324(7) . ?
N4 C11 1.407(7) . ?
N5 C12 1.352(7) . ?
N5 C13 1.360(8) . ?
N5 H5 0.8800 . ?
N6 C20 1.334(8) . ?
N6 C24 1.337(8) . ?
N7 C27 1.335(7) . ?
N7 N8 1.370(7) . ?
N8 C25 1.373(7) . ?
N8 C30 1.410(8) . ?
N9 C30 1.314(7) . ?
N9 C34 1.361(7) . ?
N10 C36 1.328(6) . ?
N10 C35 1.404(7) . ?
N11 C36 1.345(7) . ?
N11 C37 1.387(7) . ?
N11 H11 0.8800 . ?
N12 C44 1.337(7) . ?
N12 C48 1.350(8) . ?
C1 C2 1.352(13) . ?
C1 C4 1.502(14) . ?
C2 C3 1.377(14) . ?
C2 H2 0.9500 . ?
C3 C5 1.499(15) . ?
C4 H4 0.9800 . ?
C4 H4A 0.9800 . ?
C4 H4B 0.9800 . ?
C5 H5A 0.9800 . ?
C5 H5B 0.9800 . ?
C5 H5C 0.9800 . ?
C6 C7 1.385(10) . ?
C7 C8 1.374(11) . ?
C7 H7 0.9500 . ?
C8 C9 1.383(9) . ?
C8 H8 0.9500 . ?
C9 C10 1.386(8) . ?
C9 H9 0.9500 . ?
C10 C11 1.444(8) . ?
C11 C13 1.385(8) . ?
C12 C14 1.434(8) . ?
C13 C20 1.488(8) . ?
C14 C15 1.395(8) . ?
C14 C19 1.405(8) . ?
C15 C16 1.389(9) . ?
C15 H15 0.9500 . ?
C16 C17 1.412(10) . ?
C16 H16 0.9500 . ?
C17 C18 1.370(10) . ?
C17 H17 0.9500 . ?
C18 C19 1.370(9) . ?
C18 H18 0.9500 . ?
C19 H19 0.9500 . ?
C20 C21 1.369(8) . ?
C21 C22 1.386(10) . ?
C21 H21 0.9500 . ?
C22 C23 1.365(10) . ?
C22 H22 0.9500 . ?
C23 C24 1.381(9) . ?
C23 H23 0.9500 . ?
C24 H24 0.9500 . ?
C25 C26 1.381(9) . ?
C25 C28 1.472(9) . ?
C26 C27 1.397(9) . ?
C26 H26 0.9500 . ?
C27 C29 1.508(9) . ?
C28 H28 0.9800 . ?
C28 H28A 0.9800 . ?
C28 H28B 0.9800 . ?
C29 H29 0.9800 . ?
C29 H29A 0.9800 . ?
C29 H29B 0.9800 . ?
C30 C31 1.397(9) . ?
C31 C32 1.369(9) . ?
C31 H31 0.9500 . ?
C32 C33 1.375(9) . ?
C32 H32 0.9500 . ?
C33 C34 1.381(8) . ?
C33 H33 0.9500 . ?
C34 C35 1.459(8) . ?
C35 C37 1.390(7) . ?
C36 C38 1.456(8) . ?
C37 C44 1.445(8) . ?
C38 C43 1.397(8) . ?
C38 C39 1.408(8) . ?
C39 C40 1.379(8) . ?
C39 H39 0.9500 . ?
C40 C41 1.390(8) . ?
C40 H40 0.9500 . ?
C41 C42 1.364(8) . ?
C41 H41 0.9500 . ?
C42 C43 1.387(8) . ?
C42 H42 0.9500 . ?
C43 H43 0.9500 . ?
C44 C45 1.402(8) . ?
C45 C46 1.361(8) . ?
C45 H45 0.9500 . ?
C46 C47 1.391(9) . ?
C46 H46 0.9500 . ?
C47 C48 1.365(9) . ?
C47 H47 0.9500 . ?
C48 H48 0.9500 . ?
B1 F10 1.29(3) . ?
B1 F4 1.328(14) . ?
B1 F1 1.345(11) . ?
B1 F3 1.375(13) . ?
B1 F2 1.400(10) . ?
B1 F9 1.74(3) . ?
B2 F8 1.248(13) . ?
B2 F6 1.349(9) . ?
B2 F7 1.406(12) . ?
B2 F5 1.467(12) . ?
F1 F9 1.77(3) . ?
F3 F10 1.18(4) . ?
F4 F10 1.31(3) . ?
F4 F9 1.31(3) . ?

loop_
_geom_torsion_atom_site_label_1
_geom_torsion_atom_site_label_2
_geom_torsion_atom_site_label_3
_geom_torsion_atom_site_label_4
_geom_torsion
_geom_torsion_site_symmetry_1
_geom_torsion_site_symmetry_2
_geom_torsion_site_symmetry_3
_geom_torsion_site_symmetry_4
_geom_torsion_publ_flag
C3 N1 N2 C1 3.2(7) . . . . ?
Fe1 N1 N2 C1 179.2(4) . . . . ?
C3 N1 N2 C6 -179.0(6) . . . . ?
Fe1 N1 N2 C6 -3.0(7) . . . . ?
C27 N7 N8 C25 0.9(7) . . . . ?
Fe1 N7 N8 C25 175.0(4) . . . . ?
C27 N7 N8 C30 177.5(5) . . . . ?
Fe1 N7 N8 C30 -8.4(7) . . . . ?
N1 N2 C1 C2 -3.2(9) . . . . ?
C6 N2 C1 C2 179.6(7) . . . . ?
N1 N2 C1 C4 174.6(7) . . . . ?
C6 N2 C1 C4 -2.6(13) . . . . ?
N2 C1 C2 C3 1.8(9) . . . . ?
C4 C1 C2 C3 -175.9(8) . . . . ?
N2 N1 C3 C2 -2.0(9) . . . . ?
Fe1 N1 C3 C2 -176.6(5) . . . . ?
N2 N1 C3 C5 178.4(8) . . . . ?
Fe1 N1 C3 C5 3.8(13) . . . . ?
C1 C2 C3 N1 0.1(10) . . . . ?
C1 C2 C3 C5 179.6(9) . . . . ?
C10 N3 C6 C7 1.5(9) . . . . ?
Fe1 N3 C6 C7 -174.3(5) . . . . ?
C10 N3 C6 N2 -178.2(5) . . . . ?
Fe1 N3 C6 N2 6.0(7) . . . . ?
N1 N2 C6 N3 -1.8(8) . . . . ?
C1 N2 C6 N3 175.3(7) . . . . ?
N1 N2 C6 C7 178.5(6) . . . . ?
C1 N2 C6 C7 -4.4(12) . . . . ?
N3 C6 C7 C8 -1.2(10) . . . . ?
N2 C6 C7 C8 178.4(6) . . . . ?
C6 C7 C8 C9 0.3(11) . . . . ?
C7 C8 C9 C10 0.4(10) . . . . ?
C6 N3 C10 C9 -0.8(9) . . . . ?
Fe1 N3 C10 C9 175.0(4) . . . . ?
C6 N3 C10 C11 177.9(5) . . . . ?
Fe1 N3 C10 C11 -6.3(6) . . . . ?
C8 C9 C10 N3 -0.1(9) . . . . ?
C8 C9 C10 C11 -178.6(6) . . . . ?
C12 N4 C11 C13 0.2(6) . . . . ?
Fe1 N4 C11 C13 160.9(4) . . . . ?
C12 N4 C11 C10 -177.3(5) . . . . ?
Fe1 N4 C11 C10 -16.5(6) . . . . ?
N3 C10 C11 C13 -161.4(6) . . . . ?
C9 C10 C11 C13 17.3(11) . . . . ?
N3 C10 C11 N4 15.2(7) . . . . ?
C9 C10 C11 N4 -166.2(6) . . . . ?
C11 N4 C12 N5 -0.4(6) . . . . ?
Fe1 N4 C12 N5 -153.8(4) . . . . ?
C11 N4 C12 C14 178.7(5) . . . . ?
Fe1 N4 C12 C14 25.4(9) . . . . ?
C13 N5 C12 N4 0.5(7) . . . . ?
C13 N5 C12 C14 -178.7(5) . . . . ?
C12 N5 C13 C11 -0.4(7) . . . . ?
C12 N5 C13 C20 -178.7(6) . . . . ?
N4 C11 C13 N5 0.1(6) . . . . ?
C10 C11 C13 N5 176.9(6) . . . . ?
N4 C11 C13 C20 178.3(6) . . . . ?
C10 C11 C13 C20 -4.9(12) . . . . ?
N4 C12 C14 C15 45.0(9) . . . . ?
N5 C12 C14 C15 -136.0(6) . . . . ?
N4 C12 C14 C19 -132.8(7) . . . . ?
N5 C12 C14 C19 46.2(9) . . . . ?
C19 C14 C15 C16 -0.1(9) . . . . ?
C12 C14 C15 C16 -178.0(6) . . . . ?
C14 C15 C16 C17 1.6(10) . . . . ?
C15 C16 C17 C18 -2.6(11) . . . . ?
C16 C17 C18 C19 2.0(11) . . . . ?
C17 C18 C19 C14 -0.3(11) . . . . ?
C15 C14 C19 C18 -0.6(10) . . . . ?
C12 C14 C19 C18 177.3(6) . . . . ?
C24 N6 C20 C21 -0.3(10) . . . . ?
C24 N6 C20 C13 179.9(6) . . . . ?
N5 C13 C20 N6 55.0(8) . . . . ?
C11 C13 C20 N6 -122.9(7) . . . . ?
N5 C13 C20 C21 -124.9(7) . . . . ?
C11 C13 C20 C21 57.2(10) . . . . ?
N6 C20 C21 C22 -2.7(11) . . . . ?
C13 C20 C21 C22 177.2(7) . . . . ?
C20 C21 C22 C23 4.3(13) . . . . ?
C21 C22 C23 C24 -3.2(12) . . . . ?
C20 N6 C24 C23 1.5(10) . . . . ?
C22 C23 C24 N6 0.2(11) . . . . ?
N7 N8 C25 C26 -0.7(7) . . . . ?
C30 N8 C25 C26 -176.6(6) . . . . ?
N7 N8 C25 C28 -179.2(6) . . . . ?
C30 N8 C25 C28 5.0(12) . . . . ?
N8 C25 C26 C27 0.3(7) . . . . ?
C28 C25 C26 C27 178.7(7) . . . . ?
N8 N7 C27 C26 -0.6(7) . . . . ?
Fe1 N7 C27 C26 -172.6(5) . . . . ?
N8 N7 C27 C29 176.4(5) . . . . ?
Fe1 N7 C27 C29 4.5(10) . . . . ?
C25 C26 C27 N7 0.2(8) . . . . ?
C25 C26 C27 C29 -176.6(6) . . . . ?
C34 N9 C30 C31 1.0(10) . . . . ?
Fe1 N9 C30 C31 -177.5(5) . . . . ?
C34 N9 C30 N8 -175.9(5) . . . . ?
Fe1 N9 C30 N8 5.6(7) . . . . ?
N7 N8 C30 N9 2.0(8) . . . . ?
C25 N8 C30 N9 177.8(6) . . . . ?
N7 N8 C30 C31 -174.8(6) . . . . ?
C25 N8 C30 C31 1.0(12) . . . . ?
N9 C30 C31 C32 1.0(11) . . . . ?
N8 C30 C31 C32 177.5(7) . . . . ?
C30 C31 C32 C33 -3.8(12) . . . . ?
C31 C32 C33 C34 4.3(12) . . . . ?
C30 N9 C34 C33 -0.4(9) . . . . ?
Fe1 N9 C34 C33 178.1(5) . . . . ?
C30 N9 C34 C35 178.2(5) . . . . ?
Fe1 N9 C34 C35 -3.3(7) . . . . ?
C32 C33 C34 N9 -2.2(10) . . . . ?
C32 C33 C34 C35 179.5(6) . . . . ?
C36 N10 C35 C37 -2.0(6) . . . . ?
Fe1 N10 C35 C37 153.0(4) . . . . ?
C36 N10 C35 C34 -175.8(5) . . . . ?
Fe1 N10 C35 C34 -20.8(6) . . . . ?
N9 C34 C35 C37 -155.6(6) . . . . ?
C33 C34 C35 C37 22.8(11) . . . . ?
N9 C34 C35 N10 16.2(7) . . . . ?
C33 C34 C35 N10 -165.4(6) . . . . ?
C35 N10 C36 N11 3.4(6) . . . . ?
Fe1 N10 C36 N11 -143.0(4) . . . . ?
C35 N10 C36 C38 -174.9(5) . . . . ?
Fe1 N10 C36 C38 38.7(8) . . . . ?
C37 N11 C36 N10 -3.5(6) . . . . ?
C37 N11 C36 C38 174.8(5) . . . . ?
C36 N11 C37 C35 2.1(6) . . . . ?
C36 N11 C37 C44 175.6(5) . . . . ?
N10 C35 C37 N11 0.0(6) . . . . ?
C34 C35 C37 N11 172.2(6) . . . . ?
N10 C35 C37 C44 -172.3(6) . . . . ?
C34 C35 C37 C44 -0.2(12) . . . . ?
N10 C36 C38 C43 -150.1(6) . . . . ?
N11 C36 C38 C43 31.8(9) . . . . ?
N10 C36 C38 C39 32.9(9) . . . . ?
N11 C36 C38 C39 -145.2(6) . . . . ?
C43 C38 C39 C40 1.4(9) . . . . ?
C36 C38 C39 C40 178.6(5) . . . . ?
C38 C39 C40 C41 -3.1(10) . . . . ?
C39 C40 C41 C42 3.2(10) . . . . ?
C40 C41 C42 C43 -1.6(10) . . . . ?
C41 C42 C43 C38 0.0(10) . . . . ?
C39 C38 C43 C42 0.1(9) . . . . ?
C36 C38 C43 C42 -177.0(6) . . . . ?
C48 N12 C44 C45 -1.7(10) . . . . ?
C48 N12 C44 C37 178.0(6) . . . . ?
N11 C37 C44 N12 145.2(6) . . . . ?
C35 C37 C44 N12 -43.5(10) . . . . ?
N11 C37 C44 C45 -35.1(9) . . . . ?
C35 C37 C44 C45 136.3(7) . . . . ?
N12 C44 C45 C46 0.2(10) . . . . ?
C37 C44 C45 C46 -179.5(6) . . . . ?
C44 C45 C46 C47 1.2(11) . . . . ?
C45 C46 C47 C48 -1.1(11) . . . . ?
C44 N12 C48 C47 1.8(11) . . . . ?
C46 C47 C48 N12 -0.4(12) . . . . ?
F10 B1 F1 F9 89(3) . . . . ?
F4 B1 F1 F9 17.6(13) . . . . ?
F3 B1 F1 F9 136.5(13) . . . . ?
F2 B1 F1 F9 -101.7(15) . . . . ?
F4 B1 F3 F10 -19.4(17) . . . . ?
F1 B1 F3 F10 -141.4(17) . . . . ?
F2 B1 F3 F10 99.5(16) . . . . ?
F9 B1 F3 F10 -68(3) . . . . ?
F1 B1 F4 F10 133.5(15) . . . . ?
F3 B1 F4 F10 17.7(15) . . . . ?
F2 B1 F4 F10 -105.6(14) . . . . ?
F9 B1 F4 F10 156(2) . . . . ?
F10 B1 F4 F9 -156(2) . . . . ?
F1 B1 F4 F9 -22.1(16) . . . . ?
F3 B1 F4 F9 -137.9(17) . . . . ?
F2 B1 F4 F9 98.9(16) . . . . ?
F10 F4 F9 B1 -30(2) . . . . ?
F10 F4 F9 F1 -15(3) . . . . ?
B1 F4 F9 F1 15.2(11) . . . . ?
F10 B1 F9 F4 21.7(19) . . . . ?
F1 B1 F9 F4 158.4(15) . . . . ?
F3 B1 F9 F4 71(2) . . . . ?
F2 B1 F9 F4 -97.0(14) . . . . ?
F10 B1 F9 F1 -136.6(16) . . . . ?
F4 B1 F9 F1 -158.4(15) . . . . ?
F3 B1 F9 F1 -87(2) . . . . ?
F2 B1 F9 F1 104.6(9) . . . . ?
B1 F1 F9 F4 -16.2(11) . . . . ?
B1 F3 F10 F4 22.8(19) . . . . ?
F4 B1 F10 F3 158.7(17) . . . . ?
F1 B1 F10 F3 66(3) . . . . ?
F2 B1 F10 F3 -104.0(15) . . . . ?
F9 B1 F10 F3 140.0(17) . . . . ?
F1 B1 F10 F4 -93(3) . . . . ?
F3 B1 F10 F4 -158.7(17) . . . . ?
F2 B1 F10 F4 97.3(15) . . . . ?
F9 B1 F10 F4 -18.7(15) . . . . ?
F9 F4 F10 F3 11(4) . . . . ?
B1 F4 F10 F3 -24(2) . . . . ?
F9 F4 F10 B1 35(3) . . . . ?
